data_4105236
loop_
_publ_author_name
'Michaela Zirngast'
'Michaela Flock'
'Judith Baumgartner'
'Christoph Marschner'

_publ_section_title
;
 Group 4 Metallocene Complexes of Disilenes, Digermenes, and a Silagermene
;
_journal_name_full 'Journal of the American Chemical Society'
_journal_page_first 15952
_journal_page_last 15962
_journal_paper_doi 10.1021/ja905654r
_journal_volume 131
_journal_year 2009
_chemical_formula_sum 'C22 H46 Si6 Ti'
_chemical_formula_weight 527.03
_chemical_name_systematic
; 
 ? 
;
_space_group_IT_number 2
_symmetry_cell_setting triclinic
_symmetry_space_group_name_Hall '-P 1'
_symmetry_space_group_name_H-M 'P -1'
_atom_sites_solution_hydrogens geom
_atom_sites_solution_primary direct
_atom_sites_solution_secondary difmap
_audit_creation_method SHELXL-97
_cell_angle_alpha 90.47(3)
_cell_angle_beta 90.22(3)
_cell_angle_gamma 117.42(3)
_cell_formula_units_Z 2
_cell_length_a 9.878(2)
_cell_length_b 10.085(2)
_cell_length_c 16.779(3)
_cell_measurement_reflns_used 525
_cell_measurement_temperature 100(2)
_cell_measurement_theta_max 33.867
_cell_measurement_theta_min 4.746
_cell_volume 1483.6(6)
_computing_cell_refinement 'Bruker XSCANS'
_computing_data_collection 'Bruker XSCANS'
_computing_data_reduction 'Bruker SHELXTL'
_computing_molecular_graphics 'Bruker SHELXTL'
_computing_publication_material 'Bruker SHELXTL'
_computing_structure_refinement 'SHELXL-97 (Sheldrick, 1997)'
_computing_structure_solution 'SHELXS-97 (Sheldrick, 1990)'
_diffrn_ambient_temperature 100(2)
_diffrn_measured_fraction_theta_full 0.997
_diffrn_measured_fraction_theta_max 0.997
_diffrn_measurement_device_type 'SMART APEX'
_diffrn_measurement_method '\w scans'
_diffrn_radiation_monochromator graphite
_diffrn_radiation_source 'fine-focus sealed tube'
_diffrn_radiation_type MoK\a
_diffrn_radiation_wavelength 0.71073
_diffrn_reflns_av_R_equivalents 0.1257
_diffrn_reflns_av_sigmaI/netI 0.1969
_diffrn_reflns_limit_h_max 11
_diffrn_reflns_limit_h_min -11
_diffrn_reflns_limit_k_max 11
_diffrn_reflns_limit_k_min -11
_diffrn_reflns_limit_l_max 18
_diffrn_reflns_limit_l_min -18
_diffrn_reflns_number 9504
_diffrn_reflns_theta_full 23.50
_diffrn_reflns_theta_max 23.50
_diffrn_reflns_theta_min 2.28
_exptl_absorpt_coefficient_mu 0.539
_exptl_absorpt_correction_T_max 0.8725
_exptl_absorpt_correction_T_min 0.8213
_exptl_absorpt_correction_type multi-scan
_exptl_absorpt_process_details SADABS
_exptl_crystal_colour blue
_exptl_crystal_density_diffrn 1.180
_exptl_crystal_description blocks
_exptl_crystal_F_000 568
_exptl_crystal_size_max 0.38
_exptl_crystal_size_mid 0.28
_exptl_crystal_size_min 0.26
_refine_diff_density_max 0.865
_refine_diff_density_min -0.549
_refine_diff_density_rms 0.146
_refine_ls_extinction_method none
_refine_ls_goodness_of_fit_ref 1.014
_refine_ls_hydrogen_treatment constr
_refine_ls_matrix_type full
_refine_ls_number_parameters 274
_refine_ls_number_reflns 4376
_refine_ls_number_restraints 6
_refine_ls_restrained_S_all 1.014
_refine_ls_R_factor_all 0.1700
_refine_ls_R_factor_gt 0.0984
_refine_ls_shift/su_max 0.013
_refine_ls_shift/su_mean 0.000
_refine_ls_structure_factor_coef Fsqd
_refine_ls_weighting_details 'calc w=1/[\s^2^(Fo^2^)+(0.1151P)^2^+0.0000P] where P=(Fo^2^+2Fc^2^)/3'
_refine_ls_weighting_scheme calc
_refine_ls_wR_factor_gt 0.2191
_refine_ls_wR_factor_ref 0.2586
_reflns_number_gt 2374
_reflns_number_total 4376
_reflns_threshold_expression >2sigma(I)
_cod_data_source_file ja905654r_si_002_3.cif
_cod_data_source_block 592j_6
_cod_original_cell_volume 1483.6(5)
_cod_database_code 4105236

loop_
_symmetry_equiv_pos_as_xyz
'x, y, z'
'-x, -y, -z'

loop_
_atom_site_label
_atom_site_type_symbol
_atom_site_fract_x
_atom_site_fract_y
_atom_site_fract_z
_atom_site_U_iso_or_equiv
_atom_site_adp_type
_atom_site_occupancy
_atom_site_symmetry_multiplicity
_atom_site_calc_flag
_atom_site_refinement_flags
Ti1 Ti 0.5056(2) 1.0018(2) 0.22961(11) 0.0210(5) Uani 1 1 d .
Si1 Si 0.3417(3) 0.5675(3) 0.35805(17) 0.0262(8) Uani 1 1 d .
Si2 Si 0.3537(3) 0.7138(3) 0.24606(17) 0.0220(7) Uani 1 1 d .
Si3 Si 0.2145(3) 0.8567(3) 0.25525(16) 0.0222(7) Uani 1 1 d .
Si4 Si 0.0091(3) 0.7928(3) 0.16475(17) 0.0234(7) Uani 1 1 d .
Si5 Si 0.2873(3) 0.5332(3) 0.14221(17) 0.0232(7) Uani 1 1 d .
Si6 Si 0.0923(3) 0.8545(3) 0.37695(17) 0.0254(8) Uani 1 1 d .
C1 C 0.6676(13) 1.0865(12) 0.1217(6) 0.033(3) Uani 1 1 d .
H27 H 0.7727 1.1160 0.1306 0.039 Uiso 1 1 calc R
C2 C 0.5959(13) 1.1779(12) 0.1280(6) 0.035(3) Uani 1 1 d .
H43 H 0.6458 1.2818 0.1402 0.042 Uiso 1 1 calc R
C3 C 0.4408(12) 1.0932(11) 0.1137(6) 0.026(3) Uani 1 1 d .
H42 H 0.3652 1.1265 0.1159 0.031 Uiso 1 1 calc R
C4 C 0.4181(11) 0.9482(11) 0.0953(5) 0.022(2) Uani 1 1 d U
H25 H 0.3232 0.8654 0.0817 0.027 Uiso 1 1 calc R
C5 C 0.5573(12) 0.9460(12) 0.1003(6) 0.029(3) Uani 1 1 d .
H26 H 0.5737 0.8616 0.0905 0.035 Uiso 1 1 calc R
C6 C 0.5156(12) 1.1206(12) 0.3542(6) 0.026(3) Uani 1 1 d .
H41 H 0.4369 1.1441 0.3701 0.031 Uiso 1 1 calc R
C7 C 0.6462(13) 1.2125(12) 0.3104(6) 0.032(3) Uani 1 1 d .
H23 H 0.6725 1.3097 0.2914 0.038 Uiso 1 1 calc R
C8 C 0.7306(13) 1.1327(13) 0.3000(6) 0.038(3) Uani 1 1 d .
H24 H 0.8235 1.1665 0.2716 0.045 Uiso 1 1 calc R
C9 C 0.6561(11) 0.9979(11) 0.3379(6) 0.024(3) Uani 1 1 d .
H22 H 0.6900 0.9240 0.3415 0.029 Uiso 1 1 calc R
C10 C 0.5231(11) 0.9887(12) 0.3699(6) 0.024(2) Uani 1 1 d .
H21 H 0.4490 0.9058 0.3979 0.028 Uiso 1 1 calc R
C11 C 0.4462(13) 0.6609(12) 0.4518(6) 0.038(3) Uani 1 1 d .
H40A H 0.4253 0.5856 0.4929 0.056 Uiso 1 1 calc R
H40B H 0.4119 0.7329 0.4702 0.056 Uiso 1 1 calc R
H40C H 0.5559 0.7131 0.4415 0.056 Uiso 1 1 calc R
C12 C 0.4258(12) 0.4417(12) 0.3323(6) 0.035(3) Uani 1 1 d .
H20A H 0.5309 0.5014 0.3144 0.053 Uiso 1 1 calc R
H20B H 0.3655 0.3729 0.2895 0.053 Uiso 1 1 calc R
H20C H 0.4252 0.3845 0.3793 0.053 Uiso 1 1 calc R
C13 C 0.1360(12) 0.4477(11) 0.3886(6) 0.033(3) Uani 1 1 d .
H39A H 0.1266 0.3571 0.4145 0.050 Uiso 1 1 calc R
H39B H 0.0699 0.4201 0.3412 0.050 Uiso 1 1 calc R
H39C H 0.1054 0.5042 0.4259 0.050 Uiso 1 1 calc R
C14 C -0.1023(12) 0.8931(12) 0.1928(7) 0.037(3) Uani 1 1 d .
H16A H -0.1945 0.8565 0.1595 0.055 Uiso 1 1 calc R
H16B H -0.0398 1.0005 0.1846 0.055 Uiso 1 1 calc R
H16C H -0.1310 0.8750 0.2490 0.055 Uiso 1 1 calc R
C15 C 0.0451(12) 0.8424(12) 0.0557(6) 0.031(3) Uani 1 1 d .
H37A H -0.0522 0.8141 0.0283 0.046 Uiso 1 1 calc R
H37B H 0.0960 0.7885 0.0316 0.046 Uiso 1 1 calc R
H37C H 0.1102 0.9502 0.0508 0.046 Uiso 1 1 calc R
C16 C -0.1192(11) 0.5876(11) 0.1690(6) 0.027(3) Uani 1 1 d .
H17A H -0.1487 0.5588 0.2243 0.041 Uiso 1 1 calc R
H17B H -0.0655 0.5337 0.1483 0.041 Uiso 1 1 calc R
H17C H -0.2106 0.5626 0.1365 0.041 Uiso 1 1 calc R
C17 C 0.4551(12) 0.5033(12) 0.1192(7) 0.037(3) Uani 1 1 d .
H38A H 0.4260 0.4225 0.0797 0.055 Uiso 1 1 calc R
H38B H 0.4909 0.4762 0.1680 0.055 Uiso 1 1 calc R
H38C H 0.5369 0.5953 0.0978 0.055 Uiso 1 1 calc R
C18 C 0.1280(12) 0.3470(11) 0.1708(6) 0.029(3) Uani 1 1 d .
H19A H 0.0359 0.3575 0.1815 0.043 Uiso 1 1 calc R
H19B H 0.1574 0.3114 0.2188 0.043 Uiso 1 1 calc R
H19C H 0.1078 0.2751 0.1271 0.043 Uiso 1 1 calc R
C19 C 0.2266(12) 0.5748(11) 0.0443(6) 0.027(3) Uani 1 1 d .
H18A H 0.3099 0.6650 0.0222 0.041 Uiso 1 1 calc R
H18B H 0.1368 0.5909 0.0517 0.041 Uiso 1 1 calc R
H18C H 0.2012 0.4905 0.0075 0.041 Uiso 1 1 calc R
C20 C 0.0844(12) 1.0378(12) 0.3830(6) 0.032(3) Uani 1 1 d .
H15A H 0.0334 1.0418 0.4323 0.049 Uiso 1 1 calc R
H15B H 0.0274 1.0463 0.3371 0.049 Uiso 1 1 calc R
H15C H 0.1882 1.1205 0.3828 0.049 Uiso 1 1 calc R
C21 C 0.1827(12) 0.8437(12) 0.4717(6) 0.030(3) Uani 1 1 d .
H36A H 0.1187 0.8427 0.5164 0.045 Uiso 1 1 calc R
H36B H 0.2834 0.9306 0.4769 0.045 Uiso 1 1 calc R
H36C H 0.1939 0.7521 0.4720 0.045 Uiso 1 1 calc R
C22 C -0.1083(12) 0.6966(12) 0.3813(7) 0.037(3) Uani 1 1 d .
H35A H -0.1055 0.6009 0.3769 0.056 Uiso 1 1 calc R
H35B H -0.1688 0.7054 0.3372 0.056 Uiso 1 1 calc R
H35C H -0.1546 0.7015 0.4321 0.056 Uiso 1 1 calc R

loop_
_atom_site_aniso_label
_atom_site_aniso_U_11
_atom_site_aniso_U_22
_atom_site_aniso_U_33
_atom_site_aniso_U_23
_atom_site_aniso_U_13
_atom_site_aniso_U_12
Ti1 0.0200(11) 0.0223(11) 0.0160(10) -0.0029(8) -0.0032(8) 0.0057(9)
Si1 0.0297(18) 0.0272(18) 0.0204(17) -0.0003(14) -0.0057(14) 0.0121(15)
Si2 0.0227(16) 0.0228(16) 0.0183(16) 0.0007(13) -0.0034(13) 0.0086(14)
Si3 0.0212(16) 0.0244(17) 0.0179(16) -0.0029(13) -0.0028(13) 0.0081(14)
Si4 0.0217(16) 0.0235(17) 0.0209(17) -0.0019(13) -0.0037(13) 0.0069(14)
Si5 0.0263(17) 0.0227(17) 0.0180(16) -0.0027(13) -0.0045(13) 0.0092(14)
Si6 0.0252(17) 0.0316(18) 0.0175(16) -0.0021(13) 0.0000(13) 0.0116(15)
C1 0.034(7) 0.038(7) 0.018(6) 0.008(5) 0.011(5) 0.009(6)
C2 0.046(8) 0.025(7) 0.024(7) 0.004(5) 0.002(6) 0.008(6)
C3 0.030(7) 0.027(6) 0.019(6) 0.004(5) 0.000(5) 0.012(5)
C4 0.019(5) 0.029(5) 0.010(5) 0.001(4) -0.011(4) 0.004(4)
C5 0.041(7) 0.028(7) 0.015(6) 0.002(5) 0.001(5) 0.014(6)
C6 0.030(6) 0.034(7) 0.013(6) -0.006(5) -0.002(5) 0.015(6)
C7 0.042(7) 0.029(7) 0.015(6) -0.004(5) -0.011(5) 0.009(6)
C8 0.023(6) 0.056(9) 0.022(7) -0.003(6) 0.003(5) 0.008(6)
C9 0.018(6) 0.026(6) 0.031(7) -0.007(5) -0.017(5) 0.013(5)
C10 0.017(6) 0.032(7) 0.016(6) -0.005(5) -0.003(5) 0.007(5)
C11 0.052(8) 0.043(7) 0.020(6) 0.003(6) -0.017(6) 0.024(6)
C12 0.036(7) 0.039(7) 0.031(7) -0.004(6) -0.007(6) 0.018(6)
C13 0.039(7) 0.030(7) 0.022(6) 0.008(5) 0.012(5) 0.008(6)
C14 0.038(7) 0.033(7) 0.038(7) 0.002(6) -0.013(6) 0.016(6)
C15 0.028(7) 0.034(7) 0.029(7) -0.007(5) -0.002(5) 0.012(6)
C16 0.017(6) 0.027(6) 0.030(7) -0.006(5) -0.009(5) 0.004(5)
C17 0.036(7) 0.042(7) 0.035(7) 0.006(6) 0.001(6) 0.020(6)
C18 0.041(7) 0.031(7) 0.015(6) -0.004(5) -0.004(5) 0.017(6)
C19 0.035(7) 0.026(6) 0.020(6) -0.002(5) -0.007(5) 0.013(5)
C20 0.026(6) 0.049(8) 0.017(6) -0.006(5) -0.005(5) 0.013(6)
C21 0.029(6) 0.043(7) 0.020(6) 0.001(5) 0.005(5) 0.018(6)
C22 0.031(7) 0.048(8) 0.029(7) 0.004(6) 0.002(5) 0.014(6)

loop_
_atom_type_symbol
_atom_type_description
_atom_type_scat_dispersion_real
_atom_type_scat_dispersion_imag
_atom_type_scat_source
C C 0.0033 0.0016 'International Tables Vol C Tables 4.2.6.8 and 6.1.1.4'
H H 0.0000 0.0000 'International Tables Vol C Tables 4.2.6.8 and 6.1.1.4'
Si Si 0.0817 0.0704 'International Tables Vol C Tables 4.2.6.8 and 6.1.1.4'
Ti Ti 0.2776 0.4457 'International Tables Vol C Tables 4.2.6.8 and 6.1.1.4'

loop_
_geom_angle_atom_site_label_1
_geom_angle_atom_site_label_2
_geom_angle_atom_site_label_3
_geom_angle
C8 Ti1 C1 82.3(4)
C8 Ti1 C2 90.4(4)
C1 Ti1 C2 35.1(4)
C8 Ti1 C7 35.3(4)
C1 Ti1 C7 95.3(4)
C2 Ti1 C7 82.6(4)
C8 Ti1 C5 110.0(4)
C1 Ti1 C5 34.2(3)
C2 Ti1 C5 56.9(4)
C7 Ti1 C5 129.5(4)
C8 Ti1 C9 34.3(4)
C1 Ti1 C9 106.1(4)
C2 Ti1 C9 123.8(4)
C7 Ti1 C9 57.5(4)
C5 Ti1 C9 119.8(4)
C8 Ti1 C10 57.0(4)
C1 Ti1 C10 138.4(4)
C2 Ti1 C10 139.7(4)
C7 Ti1 C10 57.2(4)
C5 Ti1 C10 150.8(4)
C9 Ti1 C10 34.1(3)
C8 Ti1 C3 123.6(4)
C1 Ti1 C3 58.2(4)
C2 Ti1 C3 34.3(4)
C7 Ti1 C3 105.5(4)
C5 Ti1 C3 57.5(4)
C9 Ti1 C3 157.8(4)
C10 Ti1 C3 151.6(4)
C8 Ti1 C4 139.4(4)
C1 Ti1 C4 57.1(4)
C2 Ti1 C4 56.5(4)
C7 Ti1 C4 138.1(4)
C5 Ti1 C4 34.1(3)
C9 Ti1 C4 152.8(4)
C10 Ti1 C4 162.6(4)
C3 Ti1 C4 34.5(3)
C8 Ti1 C6 57.7(4)
C1 Ti1 C6 129.9(4)
C2 Ti1 C6 110.4(4)
C7 Ti1 C6 34.7(3)
C5 Ti1 C6 164.2(4)
C9 Ti1 C6 57.0(4)
C10 Ti1 C6 34.1(3)
C3 Ti1 C6 118.6(4)
C4 Ti1 C6 150.0(4)
C8 Ti1 Si3 139.4(3)
C1 Ti1 Si3 138.0(3)
C2 Ti1 Si3 119.5(3)
C7 Ti1 Si3 116.8(3)
C5 Ti1 Si3 109.4(3)
C9 Ti1 Si3 113.6(3)
C10 Ti1 Si3 83.4(3)
C3 Ti1 Si3 86.3(3)
C4 Ti1 Si3 81.0(3)
C6 Ti1 Si3 84.8(3)
C8 Ti1 Si2 119.2(3)
C1 Ti1 Si2 116.7(3)
C2 Ti1 Si2 139.2(3)
C7 Ti1 Si2 137.8(3)
C5 Ti1 Si2 85.3(3)
C9 Ti1 Si2 86.3(3)
C10 Ti1 Si2 80.8(3)
C3 Ti1 Si2 114.3(3)
C4 Ti1 Si2 84.0(3)
C6 Ti1 Si2 109.2(3)
Si3 Ti1 Si2 55.28(10)
C12 Si1 C11 102.6(5)
C12 Si1 C13 108.3(5)
C11 Si1 C13 105.5(5)
C12 Si1 Si2 109.4(4)
C11 Si1 Si2 119.7(4)
C13 Si1 Si2 110.5(4)
Si1 Si2 Si5 100.71(15)
Si1 Si2 Si3 116.41(15)
Si5 Si2 Si3 118.13(15)
Si1 Si2 Ti1 128.83(15)
Si5 Si2 Ti1 125.83(14)
Si3 Si2 Ti1 62.26(11)
Si4 Si3 Si6 100.21(15)
Si4 Si3 Si2 116.87(15)
Si6 Si3 Si2 118.40(15)
Si4 Si3 Ti1 129.12(14)
Si6 Si3 Ti1 125.68(14)
Si2 Si3 Ti1 62.46(11)
C14 Si4 C16 108.7(5)
C14 Si4 C15 100.7(5)
C16 Si4 C15 106.9(5)
C14 Si4 Si3 109.9(4)
C16 Si4 Si3 109.3(3)
C15 Si4 Si3 120.8(4)
C17 Si5 C19 104.8(5)
C17 Si5 C18 107.0(5)
C19 Si5 C18 104.6(5)
C17 Si5 Si2 109.0(4)
C19 Si5 Si2 118.2(3)
C18 Si5 Si2 112.4(3)
C21 Si6 C20 104.9(5)
C21 Si6 C22 104.8(5)
C20 Si6 C22 108.9(5)
C21 Si6 Si3 118.9(3)
C20 Si6 Si3 106.3(3)
C22 Si6 Si3 112.5(4)
C5 C1 C2 107.2(10)
C5 C1 Ti1 74.4(6)
C2 C1 Ti1 73.3(6)
C3 C2 C1 109.5(10)
C3 C2 Ti1 74.1(6)
C1 C2 Ti1 71.6(6)
C2 C3 C4 106.0(10)
C2 C3 Ti1 71.6(6)
C4 C3 Ti1 73.1(6)
C5 C4 C3 108.7(9)
C5 C4 Ti1 72.0(6)
C3 C4 Ti1 72.4(6)
C1 C5 C4 108.6(10)
C1 C5 Ti1 71.3(6)
C4 C5 Ti1 73.9(6)
C10 C6 C7 107.3(9)
C10 C6 Ti1 72.5(6)
C7 C6 Ti1 71.3(6)
C6 C7 C8 107.0(10)
C6 C7 Ti1 74.0(6)
C8 C7 Ti1 71.0(6)
C9 C8 C7 108.6(10)
C9 C8 Ti1 74.7(6)
C7 C8 Ti1 73.8(6)
C8 C9 C10 108.1(10)
C8 C9 Ti1 71.0(6)
C10 C9 Ti1 73.5(6)
C9 C10 C6 109.0(9)
C9 C10 Ti1 72.5(6)
C6 C10 Ti1 73.4(6)

loop_
_geom_bond_atom_site_label_1
_geom_bond_atom_site_label_2
_geom_bond_distance
Ti1 C8 2.309(11)
Ti1 C1 2.314(10)
Ti1 C2 2.336(11)
Ti1 C7 2.345(10)
Ti1 C5 2.354(10)
Ti1 C9 2.355(10)
Ti1 C10 2.368(10)
Ti1 C3 2.368(10)
Ti1 C4 2.377(9)
Ti1 C6 2.380(10)
Ti1 Si3 2.596(3)
Ti1 Si2 2.601(4)
Si1 C12 1.857(11)
Si1 C11 1.869(10)
Si1 C13 1.900(10)
Si1 Si2 2.368(4)
Si2 Si5 2.371(4)
Si2 Si3 2.411(4)
Si3 Si4 2.365(4)
Si3 Si6 2.372(4)
Si4 C14 1.864(11)
Si4 C16 1.866(10)
Si4 C15 1.892(10)
Si5 C17 1.858(11)
Si5 C19 1.863(10)
Si5 C18 1.879(10)
Si6 C21 1.849(10)
Si6 C20 1.887(11)
Si6 C22 1.887(11)
C1 C5 1.375(14)
C1 C2 1.401(15)
C2 C3 1.387(14)
C3 C4 1.406(13)
C4 C5 1.388(14)
C6 C10 1.393(13)
C6 C7 1.407(14)
C7 C8 1.410(15)
C8 C9 1.375(14)
C9 C10 1.384(13)

loop_
_geom_torsion_atom_site_label_1
_geom_torsion_atom_site_label_2
_geom_torsion_atom_site_label_3
_geom_torsion_atom_site_label_4
_geom_torsion
C12 Si1 Si2 Si5 40.9(4)
C11 Si1 Si2 Si5 158.8(4)
C13 Si1 Si2 Si5 -78.3(4)
C12 Si1 Si2 Si3 169.9(4)
C11 Si1 Si2 Si3 -72.1(5)
C13 Si1 Si2 Si3 50.8(4)
C12 Si1 Si2 Ti1 -115.6(4)
C11 Si1 Si2 Ti1 2.4(5)
C13 Si1 Si2 Ti1 125.2(4)
C8 Ti1 Si2 Si1 29.3(4)
C1 Ti1 Si2 Si1 125.6(4)
C2 Ti1 Si2 Si1 160.6(5)
C7 Ti1 Si2 Si1 -9.8(5)
C5 Ti1 Si2 Si1 139.7(3)
C9 Ti1 Si2 Si1 19.4(3)
C10 Ti1 Si2 Si1 -14.5(3)
C3 Ti1 Si2 Si1 -169.3(3)
C4 Ti1 Si2 Si1 173.9(3)
C6 Ti1 Si2 Si1 -33.8(3)
Si3 Ti1 Si2 Si1 -102.8(2)
C8 Ti1 Si2 Si5 -121.8(4)
C1 Ti1 Si2 Si5 -25.5(4)
C2 Ti1 Si2 Si5 9.5(5)
C7 Ti1 Si2 Si5 -160.9(4)
C5 Ti1 Si2 Si5 -11.4(3)
C9 Ti1 Si2 Si5 -131.7(3)
C10 Ti1 Si2 Si5 -165.6(3)
C3 Ti1 Si2 Si5 39.6(3)
C4 Ti1 Si2 Si5 22.8(3)
C6 Ti1 Si2 Si5 175.1(3)
Si3 Ti1 Si2 Si5 106.10(19)
C8 Ti1 Si2 Si3 132.1(3)
C1 Ti1 Si2 Si3 -131.6(4)
C2 Ti1 Si2 Si3 -96.6(5)
C7 Ti1 Si2 Si3 93.0(5)
C5 Ti1 Si2 Si3 -117.5(3)
C9 Ti1 Si2 Si3 122.2(3)
C10 Ti1 Si2 Si3 88.3(3)
C3 Ti1 Si2 Si3 -66.5(3)
C4 Ti1 Si2 Si3 -83.3(3)
C6 Ti1 Si2 Si3 69.0(3)
Si1 Si2 Si3 Si4 -115.76(18)
Si5 Si2 Si3 Si4 4.3(2)
Ti1 Si2 Si3 Si4 122.25(17)
Si1 Si2 Si3 Si6 4.2(2)
Si5 Si2 Si3 Si6 124.28(18)
Ti1 Si2 Si3 Si6 -117.76(17)
Si1 Si2 Si3 Ti1 121.99(17)
Si5 Si2 Si3 Ti1 -117.96(17)
C8 Ti1 Si3 Si4 160.5(5)
C1 Ti1 Si3 Si4 -10.7(5)
C2 Ti1 Si3 Si4 28.3(4)
C7 Ti1 Si3 Si4 125.2(3)
C5 Ti1 Si3 Si4 -33.9(3)
C9 Ti1 Si3 Si4 -170.6(3)
C10 Ti1 Si3 Si4 173.2(3)
C3 Ti1 Si3 Si4 19.7(3)
C4 Ti1 Si3 Si4 -14.6(3)
C6 Ti1 Si3 Si4 138.9(3)
Si2 Ti1 Si3 Si4 -103.5(2)
C8 Ti1 Si3 Si6 10.6(6)
C1 Ti1 Si3 Si6 -160.6(4)
C2 Ti1 Si3 Si6 -121.6(4)
C7 Ti1 Si3 Si6 -24.7(4)
C5 Ti1 Si3 Si6 176.2(3)
C9 Ti1 Si3 Si6 39.5(3)
C10 Ti1 Si3 Si6 23.2(3)
C3 Ti1 Si3 Si6 -130.3(3)
C4 Ti1 Si3 Si6 -164.6(3)
C6 Ti1 Si3 Si6 -11.0(3)
Si2 Ti1 Si3 Si6 106.61(19)
C8 Ti1 Si3 Si2 -96.0(5)
C1 Ti1 Si3 Si2 92.8(4)
C2 Ti1 Si3 Si2 131.8(3)
C7 Ti1 Si3 Si2 -131.3(3)
C5 Ti1 Si3 Si2 69.6(3)
C9 Ti1 Si3 Si2 -67.1(3)
C10 Ti1 Si3 Si2 -83.4(3)
C3 Ti1 Si3 Si2 123.1(3)
C4 Ti1 Si3 Si2 88.8(3)
C6 Ti1 Si3 Si2 -117.7(3)
Si6 Si3 Si4 C14 41.2(4)
Si2 Si3 Si4 C14 170.5(4)
Ti1 Si3 Si4 C14 -114.4(4)
Si6 Si3 Si4 C16 -77.9(4)
Si2 Si3 Si4 C16 51.3(4)
Ti1 Si3 Si4 C16 126.5(4)
Si6 Si3 Si4 C15 157.6(4)
Si2 Si3 Si4 C15 -73.1(4)
Ti1 Si3 Si4 C15 2.0(5)
Si1 Si2 Si5 C17 -77.5(4)
Si3 Si2 Si5 C17 154.6(4)
Ti1 Si2 Si5 C17 80.0(4)
Si1 Si2 Si5 C19 163.1(4)
Si3 Si2 Si5 C19 35.2(4)
Ti1 Si2 Si5 C19 -39.4(4)
Si1 Si2 Si5 C18 41.0(4)
Si3 Si2 Si5 C18 -86.9(4)
Ti1 Si2 Si5 C18 -161.5(4)
Si4 Si3 Si6 C21 162.5(4)
Si2 Si3 Si6 C21 34.2(5)
Ti1 Si3 Si6 C21 -40.8(5)
Si4 Si3 Si6 C20 -79.6(4)
Si2 Si3 Si6 C20 152.2(4)
Ti1 Si3 Si6 C20 77.2(4)
Si4 Si3 Si6 C22 39.5(4)
Si2 Si3 Si6 C22 -88.8(4)
Ti1 Si3 Si6 C22 -163.8(4)
C8 Ti1 C1 C5 144.4(7)
C2 Ti1 C1 C5 -113.8(10)
C7 Ti1 C1 C5 177.3(7)
C9 Ti1 C1 C5 119.6(7)
C10 Ti1 C1 C5 132.9(7)
C3 Ti1 C1 C5 -77.7(7)
C4 Ti1 C1 C5 -36.7(6)
C6 Ti1 C1 C5 179.8(6)
Si3 Ti1 C1 C5 -41.3(9)
Si2 Ti1 C1 C5 25.5(8)
C8 Ti1 C1 C2 -101.8(7)
C7 Ti1 C1 C2 -68.9(7)
C5 Ti1 C1 C2 113.8(10)
C9 Ti1 C1 C2 -126.6(7)
C10 Ti1 C1 C2 -113.3(8)
C3 Ti1 C1 C2 36.1(6)
C4 Ti1 C1 C2 77.1(7)
C6 Ti1 C1 C2 -66.4(8)
Si3 Ti1 C1 C2 72.5(8)
Si2 Ti1 C1 C2 139.3(6)
C5 C1 C2 C3 2.4(12)
Ti1 C1 C2 C3 -64.9(8)
C5 C1 C2 Ti1 67.3(7)
C8 Ti1 C2 C3 -166.7(7)
C1 Ti1 C2 C3 117.4(9)
C7 Ti1 C2 C3 -132.2(7)
C5 Ti1 C2 C3 79.4(7)
C9 Ti1 C2 C3 -174.5(6)
C10 Ti1 C2 C3 -133.2(7)
C4 Ti1 C2 C3 38.4(6)
C6 Ti1 C2 C3 -111.2(7)
Si3 Ti1 C2 C3 -15.5(7)
Si2 Ti1 C2 C3 54.3(8)
C8 Ti1 C2 C1 76.0(7)
C7 Ti1 C2 C1 110.5(7)
C5 Ti1 C2 C1 -37.9(6)
C9 Ti1 C2 C1 68.1(8)
C10 Ti1 C2 C1 109.4(8)
C3 Ti1 C2 C1 -117.4(9)
C4 Ti1 C2 C1 -79.0(7)
C6 Ti1 C2 C1 131.4(7)
Si3 Ti1 C2 C1 -132.9(6)
Si2 Ti1 C2 C1 -63.1(8)
C1 C2 C3 C4 -2.2(11)
Ti1 C2 C3 C4 -65.6(7)
C1 C2 C3 Ti1 63.4(7)
C8 Ti1 C3 C2 16.1(8)
C1 Ti1 C3 C2 -36.9(6)
C7 Ti1 C3 C2 49.7(7)
C5 Ti1 C3 C2 -77.6(7)
C9 Ti1 C3 C2 12.2(13)
C10 Ti1 C3 C2 97.8(9)
C4 Ti1 C3 C2 -113.9(9)
C6 Ti1 C3 C2 84.5(7)
Si3 Ti1 C3 C2 166.5(6)
Si2 Ti1 C3 C2 -144.4(6)
C8 Ti1 C3 C4 130.0(6)
C1 Ti1 C3 C4 77.0(6)
C2 Ti1 C3 C4 113.9(9)
C7 Ti1 C3 C4 163.6(6)
C5 Ti1 C3 C4 36.3(6)
C9 Ti1 C3 C4 126.0(10)
C10 Ti1 C3 C4 -148.4(7)
C6 Ti1 C3 C4 -161.6(6)
Si3 Ti1 C3 C4 -79.6(6)
Si2 Ti1 C3 C4 -30.6(6)
C2 C3 C4 C5 1.2(11)
Ti1 C3 C4 C5 -63.3(7)
C2 C3 C4 Ti1 64.5(7)
C8 Ti1 C4 C5 38.5(9)
C1 Ti1 C4 C5 36.8(6)
C2 Ti1 C4 C5 79.0(7)
C7 Ti1 C4 C5 93.2(8)
C9 Ti1 C4 C5 -20.9(11)
C10 Ti1 C4 C5 -119.5(12)
C3 Ti1 C4 C5 117.2(9)
C6 Ti1 C4 C5 150.9(7)
Si3 Ti1 C4 C5 -146.3(6)
Si2 Ti1 C4 C5 -90.6(6)
C8 Ti1 C4 C3 -78.7(8)
C1 Ti1 C4 C3 -80.4(7)
C2 Ti1 C4 C3 -38.2(6)
C7 Ti1 C4 C3 -24.0(9)
C5 Ti1 C4 C3 -117.2(9)
C9 Ti1 C4 C3 -138.1(8)
C10 Ti1 C4 C3 123.3(12)
C6 Ti1 C4 C3 33.7(10)
Si3 Ti1 C4 C3 96.5(6)
Si2 Ti1 C4 C3 152.2(6)
C2 C1 C5 C4 -1.6(12)
Ti1 C1 C5 C4 65.0(7)
C2 C1 C5 Ti1 -66.5(7)
C3 C4 C5 C1 0.2(11)
Ti1 C4 C5 C1 -63.3(7)
C3 C4 C5 Ti1 63.5(7)
C8 Ti1 C5 C1 -37.9(8)
C2 Ti1 C5 C1 38.9(7)
C7 Ti1 C5 C1 -3.5(9)
C9 Ti1 C5 C1 -74.3(8)
C10 Ti1 C5 C1 -95.6(9)
C3 Ti1 C5 C1 79.9(7)
C4 Ti1 C5 C1 116.6(10)
C6 Ti1 C5 C1 -0.6(18)
Si3 Ti1 C5 C1 152.1(6)
Si2 Ti1 C5 C1 -157.3(7)
C8 Ti1 C5 C4 -154.4(6)
C1 Ti1 C5 C4 -116.6(10)
C2 Ti1 C5 C4 -77.7(7)
C7 Ti1 C5 C4 -120.1(7)
C9 Ti1 C5 C4 169.1(6)
C10 Ti1 C5 C4 147.9(7)
C3 Ti1 C5 C4 -36.6(6)
C6 Ti1 C5 C4 -117.1(14)
Si3 Ti1 C5 C4 35.5(6)
Si2 Ti1 C5 C4 86.1(6)
C8 Ti1 C6 C10 -77.5(7)
C1 Ti1 C6 C10 -120.3(7)
C2 Ti1 C6 C10 -154.4(6)
C7 Ti1 C6 C10 -115.8(9)
C5 Ti1 C6 C10 -119.8(14)
C9 Ti1 C6 C10 -36.6(6)
C3 Ti1 C6 C10 168.8(6)
C4 Ti1 C6 C10 147.8(7)
Si3 Ti1 C6 C10 85.9(6)
Si2 Ti1 C6 C10 35.5(6)
C8 Ti1 C6 C7 38.3(6)
C1 Ti1 C6 C7 -4.4(9)
C2 Ti1 C6 C7 -38.6(7)
C5 Ti1 C6 C7 -4.0(17)
C9 Ti1 C6 C7 79.2(7)
C10 Ti1 C6 C7 115.8(9)
C3 Ti1 C6 C7 -75.4(7)
C4 Ti1 C6 C7 -96.3(9)
Si3 Ti1 C6 C7 -158.2(6)
Si2 Ti1 C6 C7 151.3(6)
C10 C6 C7 C8 0.3(11)
Ti1 C6 C7 C8 -63.7(7)
C10 C6 C7 Ti1 64.0(7)
C8 Ti1 C7 C6 -114.8(9)
C1 Ti1 C7 C6 176.6(7)
C2 Ti1 C7 C6 143.9(7)
C5 Ti1 C7 C6 178.6(6)
C9 Ti1 C7 C6 -77.7(7)
C10 Ti1 C7 C6 -36.9(6)
C3 Ti1 C7 C6 118.2(7)
C4 Ti1 C7 C6 132.0(7)
Si3 Ti1 C7 C6 24.5(7)
Si2 Ti1 C7 C6 -42.4(8)
C1 Ti1 C7 C8 -68.6(7)
C2 Ti1 C7 C8 -101.3(7)
C5 Ti1 C7 C8 -66.6(8)
C9 Ti1 C7 C8 37.2(6)
C10 Ti1 C7 C8 77.9(7)
C3 Ti1 C7 C8 -127.0(7)
C4 Ti1 C7 C8 -113.1(7)
C6 Ti1 C7 C8 114.8(9)
Si3 Ti1 C7 C8 139.3(6)
Si2 Ti1 C7 C8 72.4(8)
C6 C7 C8 C9 -1.4(12)
Ti1 C7 C8 C9 -67.2(8)
C6 C7 C8 Ti1 65.8(7)
C1 Ti1 C8 C9 -134.2(7)
C2 Ti1 C8 C9 -168.4(7)
C7 Ti1 C8 C9 115.1(9)
C5 Ti1 C8 C9 -113.8(7)
C10 Ti1 C8 C9 36.7(6)
C3 Ti1 C8 C9 -177.4(6)
C4 Ti1 C8 C9 -135.6(7)
C6 Ti1 C8 C9 77.5(7)
Si3 Ti1 C8 C9 51.7(9)
Si2 Ti1 C8 C9 -17.8(8)
C1 Ti1 C8 C7 110.7(7)
C2 Ti1 C8 C7 76.5(7)
C5 Ti1 C8 C7 131.1(6)
C9 Ti1 C8 C7 -115.1(9)
C10 Ti1 C8 C7 -78.4(7)
C3 Ti1 C8 C7 67.5(7)
C4 Ti1 C8 C7 109.3(7)
C6 Ti1 C8 C7 -37.6(6)
Si3 Ti1 C8 C7 -63.4(8)
Si2 Ti1 C8 C7 -132.9(6)
C7 C8 C9 C10 2.0(12)
Ti1 C8 C9 C10 -64.6(7)
C7 C8 C9 Ti1 66.6(7)
C1 Ti1 C9 C8 47.7(7)
C2 Ti1 C9 C8 14.0(8)
C7 Ti1 C9 C8 -38.3(6)
C5 Ti1 C9 C8 82.0(7)
C10 Ti1 C9 C8 -116.4(10)
C3 Ti1 C9 C8 5.8(14)
C4 Ti1 C9 C8 95.4(10)
C6 Ti1 C9 C8 -79.8(7)
Si3 Ti1 C9 C8 -146.1(6)
Si2 Ti1 C9 C8 164.5(7)
C8 Ti1 C9 C10 116.4(10)
C1 Ti1 C9 C10 164.1(6)
C2 Ti1 C9 C10 130.4(7)
C7 Ti1 C9 C10 78.1(7)
C5 Ti1 C9 C10 -161.5(6)
C3 Ti1 C9 C10 122.2(10)
C4 Ti1 C9 C10 -148.2(8)
C6 Ti1 C9 C10 36.7(6)
Si3 Ti1 C9 C10 -29.7(7)
Si2 Ti1 C9 C10 -79.1(6)
C8 C9 C10 C6 -1.8(11)
Ti1 C9 C10 C6 -64.8(7)
C8 C9 C10 Ti1 63.0(7)
C7 C6 C10 C9 0.9(11)
Ti1 C6 C10 C9 64.2(7)
C7 C6 C10 Ti1 -63.3(7)
C8 Ti1 C10 C9 -37.0(6)
C1 Ti1 C10 C9 -23.3(9)
C2 Ti1 C10 C9 -78.0(8)
C7 Ti1 C10 C9 -79.3(7)
C5 Ti1 C10 C9 34.2(11)
C3 Ti1 C10 C9 -137.8(8)
C4 Ti1 C10 C9 126.1(12)
C6 Ti1 C10 C9 -116.8(9)
Si3 Ti1 C10 C9 152.8(6)
Si2 Ti1 C10 C9 97.0(6)
C8 Ti1 C10 C6 79.8(7)
C1 Ti1 C10 C6 93.5(8)
C2 Ti1 C10 C6 38.7(9)
C7 Ti1 C10 C6 37.5(6)
C5 Ti1 C10 C6 151.0(7)
C9 Ti1 C10 C6 116.8(9)
C3 Ti1 C10 C6 -21.0(11)
C4 Ti1 C10 C6 -117.1(12)
Si3 Ti1 C10 C6 -90.4(6)
Si2 Ti1 C10 C6 -146.2(6)
